data_4307884
loop_
_publ_author_name
'Jos\'e S\'anchez Costa'
'Kristian Lappalainen'
'Graham de Ruiter'
'Manuel Quesada'
'Jinkui Tang'
'Ilpo Mutikainen'
'Urho Turpeinen'
'C. Matthias Grunert'
'Philipp G\"utlich'
'Hanane Zhor Lazar'
'Jean-Fran\,cois L\'etard'
'Patrick Gamez'
'Jan Reedijk'

_publ_section_title
;
Remarkable Steric Effects and Influence of Monodentate Axial Ligands L on
the Spin-Crossover Properties of trans-[FeII(N4ligand)L] Complexes
;
_journal_name_full 'Inorganic Chemistry'
_journal_page_first 4079
_journal_page_last 4089
_journal_paper_doi 10.1021/ic0624017
_journal_volume 46
_journal_year 2007
_chemical_formula_moiety 'C24 H24 Fe N8 S2, 0.5(C H4 O)'
_chemical_formula_sum 'C24.5 H26 Fe N8 O0.5 S2'
_chemical_formula_weight 560.50
_chemical_name_systematic
; 
 ? 
;
_space_group_IT_number 2
_symmetry_cell_setting triclinic
_symmetry_space_group_name_Hall '-P 1'
_symmetry_space_group_name_H-M 'P -1'
_atom_sites_solution_hydrogens geom
_atom_sites_solution_primary direct
_atom_sites_solution_secondary difmap
_audit_creation_method SHELXL-97
_cell_angle_alpha 106.21(3)
_cell_angle_beta 95.15(3)
_cell_angle_gamma 96.88(3)
_cell_formula_units_Z 2
_cell_length_a 8.1120(16)
_cell_length_b 10.671(2)
_cell_length_c 16.026(3)
_cell_measurement_reflns_used 97
_cell_measurement_temperature 173(2)
_cell_measurement_theta_max 22.16
_cell_measurement_theta_min 2.0
_cell_volume 1311.4(5)
_computing_cell_refinement 'COLLECT (Nonius, 2002)'
_computing_data_collection 'COLLECT (Nonius, 2002)'
_computing_data_reduction 'COLLECT (Nonius, 2002)'
_computing_molecular_graphics 'SHELXTL (Sheldrick, 1990)'
_computing_publication_material 'SHELXTL (Sheldrick, 1990)'
_computing_structure_refinement 'SHELXL97 (Sheldrick, 1997)'
_computing_structure_solution 'SHELXS97 (Sheldrick, 1990)'
_diffrn_ambient_temperature 173(2)
_diffrn_measured_fraction_theta_full 0.992
_diffrn_measured_fraction_theta_max 0.992
_diffrn_measurement_device_type KappaCCD
_diffrn_measurement_method omega-scan
_diffrn_radiation_monochromator graphite
_diffrn_radiation_source 'fine-focus sealed tube'
_diffrn_radiation_type MoK\a
_diffrn_radiation_wavelength 0.71073
_diffrn_reflns_av_R_equivalents 0.0661
_diffrn_reflns_av_sigmaI/netI 0.0591
_diffrn_reflns_limit_h_max 10
_diffrn_reflns_limit_h_min -10
_diffrn_reflns_limit_k_max 13
_diffrn_reflns_limit_k_min -13
_diffrn_reflns_limit_l_max 20
_diffrn_reflns_limit_l_min -20
_diffrn_reflns_number 21681
_diffrn_reflns_theta_full 27.50
_diffrn_reflns_theta_max 27.50
_diffrn_reflns_theta_min 2.67
_exptl_absorpt_coefficient_mu 0.766
_exptl_absorpt_correction_T_max 0.9886
_exptl_absorpt_correction_T_min 0.8495
_exptl_absorpt_correction_type multi-scan
_exptl_absorpt_process_details 'SADABS (Sheldrick, 1996)'
_exptl_crystal_colour red
_exptl_crystal_density_diffrn 1.419
_exptl_crystal_density_method 'not measured'
_exptl_crystal_description plate
_exptl_crystal_F_000 582
_exptl_crystal_size_max 0.22
_exptl_crystal_size_mid 0.13
_exptl_crystal_size_min 0.02
_refine_diff_density_max 0.329
_refine_diff_density_min -0.593
_refine_diff_density_rms 0.075
_refine_ls_extinction_method none
_refine_ls_goodness_of_fit_ref 1.026
_refine_ls_hydrogen_treatment constr
_refine_ls_matrix_type full
_refine_ls_number_parameters 336
_refine_ls_number_reflns 5984
_refine_ls_number_restraints 6
_refine_ls_restrained_S_all 1.026
_refine_ls_R_factor_all 0.0629
_refine_ls_R_factor_gt 0.0398
_refine_ls_shift/su_max 0.001
_refine_ls_shift/su_mean 0.000
_refine_ls_structure_factor_coef Fsqd
_refine_ls_weighting_details 'calc w=1/[\s^2^(Fo^2^)+(0.0453P)^2^+0.7388P] where P=(Fo^2^+2Fc^2^)/3'
_refine_ls_weighting_scheme calc
_refine_ls_wR_factor_gt 0.0949
_refine_ls_wR_factor_ref 0.1070
_reflns_number_gt 4554
_reflns_number_total 5984
_reflns_threshold_expression >2sigma(I)
_cod_data_source_file ic0624017-file004.cif
_cod_data_source_block kpl35
_cod_depositor_comments
;
The following automatic conversions were performed:
'_symmetry_cell_setting' value 'Triclinic' changed to 'triclinic'
according to '/home/saulius/struct/CIF-dictionaries/cif_core.dic'
dictionary named 'cif_core.dic' version 2.4.1 from 2010-06-29.

Automatic conversion script
Id: cif_fix_enum 1527 2010-12-29 10:47:43Z saulius 
;
_cod_original_cell_volume 1311.4(4)
_cod_original_formula_sum 'C24.50 H26 Fe N8 O0.50 S2'
_cod_database_code 4307884

loop_
_symmetry_equiv_pos_as_xyz
'x, y, z'
'-x, -y, -z'

loop_
_atom_site_label
_atom_site_type_symbol
_atom_site_fract_x
_atom_site_fract_y
_atom_site_fract_z
_atom_site_U_iso_or_equiv
_atom_site_adp_type
_atom_site_occupancy
_atom_site_symmetry_multiplicity
_atom_site_calc_flag
_atom_site_refinement_flags
_atom_site_disorder_assembly
_atom_site_disorder_group
Fe1 Fe 0.86972(4) 0.59957(3) 0.27119(2) 0.01637(10) Uani 1 1 d . . .
N1 N 1.0711(2) 0.72807(19) 0.24514(13) 0.0221(4) Uani 1 1 d . . .
C1 C 1.1514(3) 0.7977(2) 0.21400(14) 0.0185(4) Uani 1 1 d . . .
S1 S 1.26428(8) 0.89761(6) 0.17214(4) 0.02816(15) Uani 1 1 d . . .
N2 N 0.6666(3) 0.4636(2) 0.29491(13) 0.0271(5) Uani 1 1 d . . .
C2 C 0.6212(3) 0.3528(2) 0.28733(15) 0.0236(5) Uani 1 1 d . . .
S2 S 0.56094(10) 0.19571(7) 0.27707(5) 0.04115(19) Uani 1 1 d . . .
N11 N 0.7424(2) 0.62259(18) 0.15255(12) 0.0194(4) Uani 1 1 d . . .
N12 N 0.7348(2) 0.52234(18) 0.07524(12) 0.0194(4) Uani 1 1 d . . .
C13 C 0.7168(3) 0.5682(2) 0.00424(15) 0.0218(5) Uani 1 1 d . . .
C14 C 0.7158(3) 0.7025(2) 0.03630(15) 0.0234(5) Uani 1 1 d . . .
H14A H 0.7054 0.7624 0.0027 0.028 Uiso 1 1 calc R . .
C15 C 0.7331(3) 0.7334(2) 0.12791(15) 0.0189(5) Uani 1 1 d . . .
C16 C 0.7171(2) 0.38415(16) 0.07570(11) 0.0227(5) Uani 1 1 d . . .
H16A H 0.6849 0.3275 0.0145 0.027 Uiso 1 1 calc R . .
H16B H 0.6235 0.3684 0.1089 0.027 Uiso 1 1 calc R . .
C17 C 0.7450(2) 0.86647(16) 0.19312(11) 0.0261(5) Uani 1 1 d R . .
H17A H 0.7548 0.8575 0.2525 0.039 Uiso 1 1 calc R . .
H17B H 0.6443 0.9051 0.1826 0.039 Uiso 1 1 calc R . .
H17C H 0.8439 0.9240 0.1869 0.039 Uiso 1 1 calc R . .
C18 C 0.7050(3) 0.4822(3) -0.08813(16) 0.0296(6) Uani 1 1 d . . .
H18A H 0.6120 0.4095 -0.0993 0.044 Uiso 1 1 calc R . .
H18B H 0.8098 0.4462 -0.0971 0.044 Uiso 1 1 calc R . .
H18C H 0.6855 0.5345 -0.1285 0.044 Uiso 1 1 calc R . .
N21 N 0.9395(2) 0.40965(18) 0.19603(12) 0.0176(4) Uani 1 1 d . . .
C22 C 1.0562(3) 0.3588(2) 0.23801(15) 0.0191(5) Uani 1 1 d . . .
C23 C 1.1107(3) 0.2398(2) 0.19727(16) 0.0270(5) Uani 1 1 d . . .
H23A H 1.1919 0.2062 0.2280 0.032 Uiso 1 1 calc R . .
C24 C 1.0450(3) 0.1717(3) 0.11193(17) 0.0317(6) Uani 1 1 d . . .
H24A H 1.0829 0.0922 0.0825 0.038 Uiso 1 1 calc R . .
C25 C 0.9220(3) 0.2216(2) 0.06934(16) 0.0275(5) Uani 1 1 d . . .
H25A H 0.8746 0.1761 0.0107 0.033 Uiso 1 1 calc R . .
C26 C 0.8696(3) 0.3392(2) 0.11415(14) 0.0196(5) Uani 1 1 d . . .
N31 N 0.8039(2) 0.74542(19) 0.38546(12) 0.0198(4) Uani 1 1 d . . .
N32 N 0.9148(2) 0.79484(19) 0.46053(12) 0.0202(4) Uani 1 1 d . . .
C33 C 0.8415(3) 0.8617(2) 0.52886(15) 0.0246(5) Uani 1 1 d . . .
C34 C 0.6747(3) 0.8550(3) 0.49738(17) 0.0283(5) Uani 1 1 d . . .
H34A H 0.5904 0.8921 0.5294 0.034 Uiso 1 1 calc R . .
C35 C 0.6559(3) 0.7821(2) 0.40839(16) 0.0239(5) Uani 1 1 d . . .
C36 C 1.0920(3) 0.7781(2) 0.45924(15) 0.0216(5) Uani 1 1 d . . .
H36A H 1.1546 0.8294 0.5170 0.026 Uiso 1 1 calc R . .
H36B H 1.1367 0.8163 0.4148 0.026 Uiso 1 1 calc R . .
C37 C 0.5003(3) 0.7431(3) 0.34362(18) 0.0339(6) Uani 1 1 d . . .
H37A H 0.5297 0.7064 0.2846 0.051 Uiso 1 1 calc R . .
H37B H 0.4458 0.8208 0.3456 0.051 Uiso 1 1 calc R . .
H37C H 0.4237 0.6764 0.3582 0.051 Uiso 1 1 calc R . .
C38 C 0.9356(4) 0.9272(3) 0.61860(16) 0.0337(6) Uani 1 1 d . . .
H38A H 0.9900 0.8623 0.6393 0.051 Uiso 1 1 calc R . .
H38B H 0.8576 0.9632 0.6590 0.051 Uiso 1 1 calc R . .
H38C H 1.0208 0.9989 0.6161 0.051 Uiso 1 1 calc R . .
N41 N 1.0655(2) 0.55585(18) 0.35857(12) 0.0177(4) Uani 1 1 d . . .
C42 C 1.1261(3) 0.6369(2) 0.43960(15) 0.0199(5) Uani 1 1 d . . .
C43 C 1.2286(3) 0.5962(3) 0.49820(16) 0.0266(5) Uani 1 1 d . . .
H43A H 1.2654 0.6525 0.5559 0.032 Uiso 1 1 calc R . .
C44 C 1.2767(3) 0.4713(3) 0.47077(16) 0.0271(5) Uani 1 1 d . . .
H44A H 1.3426 0.4403 0.5106 0.033 Uiso 1 1 calc R . .
C45 C 1.2278(3) 0.3925(2) 0.38509(16) 0.0239(5) Uani 1 1 d . . .
H45A H 1.2668 0.3104 0.3640 0.029 Uiso 1 1 calc R . .
C46 C 1.1187(3) 0.4376(2) 0.33038(15) 0.0185(4) Uani 1 1 d . . .
C3 C 0.518(2) 0.999(2) 0.0109(13) 0.045(3) Uani 0.50 1 d PU A -1
H3A H 0.6185 1.0254 0.0544 0.068 Uiso 0.50 1 calc PR A -1
H3B H 0.4237 0.9659 0.0368 0.068 Uiso 0.50 1 calc PR A -1
H3C H 0.4924 1.0756 -0.0074 0.068 Uiso 0.50 1 calc PR A -1
O3 O 0.5489(7) 0.8935(5) -0.0665(3) 0.0596(13) Uani 0.50 1 d P A -1
H3D H 0.5406 0.9199 -0.1112 0.089 Uiso 0.50 1 calc PR A -1

loop_
_atom_site_aniso_label
_atom_site_aniso_U_11
_atom_site_aniso_U_22
_atom_site_aniso_U_33
_atom_site_aniso_U_23
_atom_site_aniso_U_13
_atom_site_aniso_U_12
Fe1 0.01850(16) 0.01476(16) 0.01423(17) 0.00347(12) -0.00174(12) 0.00095(12)
N1 0.0235(10) 0.0199(10) 0.0213(10) 0.0052(8) 0.0008(8) 0.0008(8)
C1 0.0188(11) 0.0174(11) 0.0155(11) -0.0003(9) -0.0026(9) 0.0037(8)
S1 0.0310(3) 0.0251(3) 0.0294(3) 0.0113(3) 0.0063(3) -0.0020(3)
N2 0.0277(11) 0.0267(12) 0.0245(11) 0.0066(9) 0.0023(8) -0.0025(9)
C2 0.0216(11) 0.0283(13) 0.0172(12) 0.0023(10) 0.0006(9) 0.0016(10)
S2 0.0464(4) 0.0201(3) 0.0488(5) 0.0013(3) 0.0033(3) -0.0031(3)
N11 0.0247(10) 0.0152(9) 0.0150(10) 0.0018(7) -0.0037(7) 0.0017(7)
N12 0.0249(10) 0.0152(9) 0.0158(10) 0.0030(7) -0.0028(7) 0.0016(7)
C13 0.0225(11) 0.0252(12) 0.0178(12) 0.0066(9) 0.0012(9) 0.0040(9)
C14 0.0290(12) 0.0229(12) 0.0202(12) 0.0094(10) 0.0012(10) 0.0055(10)
C15 0.0177(10) 0.0174(11) 0.0210(12) 0.0054(9) -0.0005(9) 0.0035(8)
C16 0.0281(12) 0.0163(11) 0.0193(12) 0.0025(9) -0.0066(9) -0.0002(9)
C17 0.0339(13) 0.0177(12) 0.0244(13) 0.0034(10) -0.0006(10) 0.0053(10)
C18 0.0403(15) 0.0285(14) 0.0179(13) 0.0039(10) 0.0033(10) 0.0049(11)
N21 0.0191(9) 0.0162(9) 0.0172(10) 0.0053(7) -0.0001(7) 0.0024(7)
C22 0.0209(11) 0.0172(11) 0.0198(12) 0.0068(9) 0.0021(9) 0.0024(8)
C23 0.0345(13) 0.0218(13) 0.0253(13) 0.0063(10) 0.0002(10) 0.0106(10)
C24 0.0420(15) 0.0239(13) 0.0267(14) 0.0001(10) 0.0023(11) 0.0148(11)
C25 0.0382(14) 0.0197(12) 0.0201(12) -0.0001(9) -0.0025(10) 0.0064(10)
C26 0.0257(11) 0.0153(11) 0.0167(11) 0.0047(9) 0.0009(9) 0.0002(9)
N31 0.0188(9) 0.0238(10) 0.0141(9) 0.0025(8) -0.0007(7) 0.0020(8)
N32 0.0242(10) 0.0198(10) 0.0135(10) 0.0016(8) -0.0009(7) 0.0019(8)
C33 0.0404(14) 0.0164(12) 0.0166(12) 0.0030(9) 0.0063(10) 0.0053(10)
C34 0.0351(14) 0.0277(14) 0.0252(13) 0.0071(11) 0.0122(11) 0.0124(11)
C35 0.0262(12) 0.0246(13) 0.0231(13) 0.0085(10) 0.0062(10) 0.0063(10)
C36 0.0227(11) 0.0202(12) 0.0167(12) 0.0006(9) -0.0027(9) -0.0015(9)
C37 0.0233(13) 0.0454(17) 0.0328(15) 0.0105(13) 0.0016(11) 0.0084(11)
C38 0.0570(18) 0.0208(13) 0.0183(13) -0.0007(10) 0.0016(12) 0.0042(12)
N41 0.0182(9) 0.0177(10) 0.0160(10) 0.0046(7) -0.0011(7) 0.0009(7)
C42 0.0195(11) 0.0212(12) 0.0174(11) 0.0057(9) -0.0014(9) -0.0006(9)
C43 0.0267(12) 0.0312(14) 0.0181(12) 0.0063(10) -0.0071(10) -0.0004(10)
C44 0.0249(12) 0.0312(14) 0.0267(14) 0.0138(11) -0.0055(10) 0.0040(10)
C45 0.0243(12) 0.0220(12) 0.0267(13) 0.0100(10) -0.0011(10) 0.0056(9)
C46 0.0183(10) 0.0193(11) 0.0184(11) 0.0069(9) 0.0006(9) 0.0028(8)
C3 0.037(7) 0.040(3) 0.059(8) 0.015(5) 0.010(5) 0.003(5)
O3 0.099(4) 0.047(3) 0.044(3) 0.023(2) 0.009(3) 0.034(3)

loop_
_atom_type_symbol
_atom_type_description
_atom_type_scat_dispersion_real
_atom_type_scat_dispersion_imag
_atom_type_scat_source
C C 0.0033 0.0016 'International Tables Vol C Tables 4.2.6.8 and 6.1.1.4'
H H 0.0000 0.0000 'International Tables Vol C Tables 4.2.6.8 and 6.1.1.4'
N N 0.0061 0.0033 'International Tables Vol C Tables 4.2.6.8 and 6.1.1.4'
O O 0.0106 0.0060 'International Tables Vol C Tables 4.2.6.8 and 6.1.1.4'
S S 0.1246 0.1234 'International Tables Vol C Tables 4.2.6.8 and 6.1.1.4'
Fe Fe 0.3463 0.8444 'International Tables Vol C Tables 4.2.6.8 and 6.1.1.4'

loop_
_geom_angle_atom_site_label_1
_geom_angle_atom_site_label_2
_geom_angle_atom_site_label_3
_geom_angle
_geom_angle_site_symmetry_1
_geom_angle_site_symmetry_3
_geom_angle_publ_flag
N1 Fe1 N11 83.08(8) . . ?
N1 Fe1 N2 178.31(8) . . ?
N11 Fe1 N2 96.64(8) . . ?
N1 Fe1 N41 84.39(7) . . ?
N11 Fe1 N41 159.17(7) . . ?
N2 Fe1 N41 95.39(7) . . ?
N1 Fe1 N31 96.39(8) . . ?
N11 Fe1 N31 109.08(7) . . ?
N2 Fe1 N31 85.27(8) . . ?
N41 Fe1 N31 88.80(7) . . ?
N1 Fe1 N21 97.54(7) . . ?
N11 Fe1 N21 90.80(7) . . ?
N2 Fe1 N21 80.80(8) . . ?
N41 Fe1 N21 74.42(7) . . ?
N31 Fe1 N21 156.94(7) . . ?
C1 N1 Fe1 163.16(17) . . ?
N1 C1 S1 178.9(2) . . ?
C2 N2 Fe1 143.3(2) . . ?
N2 C2 S2 178.9(2) . . ?
C15 N11 N12 105.20(17) . . ?
C15 N11 Fe1 129.57(15) . . ?
N12 N11 Fe1 118.17(13) . . ?
C13 N12 N11 111.40(18) . . ?
C13 N12 C16 127.30(19) . . ?
N11 N12 C16 120.33(16) . . ?
N12 C13 C14 106.5(2) . . ?
N12 C13 C18 123.4(2) . . ?
C14 C13 C18 130.1(2) . . ?
C13 C14 C15 106.86(19) . . ?
C13 C14 H14A 126.6 . . ?
C15 C14 H14A 126.6 . . ?
N11 C15 C14 110.0(2) . . ?
N11 C15 C17 122.19(19) . . ?
C14 C15 C17 127.75(19) . . ?
N12 C16 C26 116.86(16) . . ?
N12 C16 H16A 108.1 . . ?
C26 C16 H16A 108.1 . . ?
N12 C16 H16B 108.1 . . ?
C26 C16 H16B 108.1 . . ?
H16A C16 H16B 107.3 . . ?
C15 C17 H17A 109.5 . . ?
C15 C17 H17B 109.5 . . ?
H17A C17 H17B 109.5 . . ?
C15 C17 H17C 109.5 . . ?
H17A C17 H17C 109.5 . . ?
H17B C17 H17C 109.5 . . ?
C13 C18 H18A 109.5 . . ?
C13 C18 H18B 109.5 . . ?
H18A C18 H18B 109.5 . . ?
C13 C18 H18C 109.5 . . ?
H18A C18 H18C 109.5 . . ?
H18B C18 H18C 109.5 . . ?
C26 N21 C22 118.41(19) . . ?
C26 N21 Fe1 124.80(14) . . ?
C22 N21 Fe1 116.72(15) . . ?
N21 C22 C23 122.0(2) . . ?
N21 C22 C46 115.27(19) . . ?
C23 C22 C46 122.75(19) . . ?
C24 C23 C22 119.2(2) . . ?
C24 C23 H23A 120.4 . . ?
C22 C23 H23A 120.4 . . ?
C23 C24 C25 119.0(2) . . ?
C23 C24 H24A 120.5 . . ?
C25 C24 H24A 120.5 . . ?
C26 C25 C24 119.1(2) . . ?
C26 C25 H25A 120.4 . . ?
C24 C25 H25A 120.4 . . ?
N21 C26 C25 122.1(2) . . ?
N21 C26 C16 117.25(19) . . ?
C25 C26 C16 120.33(19) . . ?
C35 N31 N32 105.10(18) . . ?
C35 N31 Fe1 132.73(16) . . ?
N32 N31 Fe1 120.48(14) . . ?
C33 N32 N31 111.95(19) . . ?
C33 N32 C36 127.8(2) . . ?
N31 N32 C36 120.18(18) . . ?
N32 C33 C34 106.7(2) . . ?
N32 C33 C38 122.9(2) . . ?
C34 C33 C38 130.5(2) . . ?
C33 C34 C35 106.0(2) . . ?
C33 C34 H34A 127.0 . . ?
C35 C34 H34A 127.0 . . ?
N31 C35 C34 110.3(2) . . ?
N31 C35 C37 121.3(2) . . ?
C34 C35 C37 128.3(2) . . ?
N32 C36 C42 115.39(19) . . ?
N32 C36 H36A 108.4 . . ?
C42 C36 H36A 108.4 . . ?
N32 C36 H36B 108.4 . . ?
C42 C36 H36B 108.4 . . ?
H36A C36 H36B 107.5 . . ?
C35 C37 H37A 109.5 . . ?
C35 C37 H37B 109.5 . . ?
H37A C37 H37B 109.5 . . ?
C35 C37 H37C 109.5 . . ?
H37A C37 H37C 109.5 . . ?
H37B C37 H37C 109.5 . . ?
C33 C38 H38A 109.5 . . ?
C33 C38 H38B 109.5 . . ?
H38A C38 H38B 109.5 . . ?
C33 C38 H38C 109.5 . . ?
H38A C38 H38C 109.5 . . ?
H38B C38 H38C 109.5 . . ?
C46 N41 C42 119.43(18) . . ?
C46 N41 Fe1 116.97(14) . . ?
C42 N41 Fe1 123.47(15) . . ?
N41 C42 C43 121.5(2) . . ?
N41 C42 C36 116.39(18) . . ?
C43 C42 C36 121.8(2) . . ?
C42 C43 C44 118.9(2) . . ?
C42 C43 H43A 120.5 . . ?
C44 C43 H43A 120.5 . . ?
C45 C44 C43 119.8(2) . . ?
C45 C44 H44A 120.1 . . ?
C43 C44 H44A 120.1 . . ?
C44 C45 C46 118.2(2) . . ?
C44 C45 H45A 120.9 . . ?
C46 C45 H45A 120.9 . . ?
N41 C46 C45 121.7(2) . . ?
N41 C46 C22 116.09(18) . . ?
C45 C46 C22 122.2(2) . . ?
O3 C3 H3A 109.5 . . ?
O3 C3 H3B 109.5 . . ?
H3A C3 H3B 109.5 . . ?
O3 C3 H3C 109.5 . . ?
H3A C3 H3C 109.5 . . ?
H3B C3 H3C 109.5 . . ?

loop_
_geom_bond_atom_site_label_1
_geom_bond_atom_site_label_2
_geom_bond_distance
_geom_bond_site_symmetry_2
_geom_bond_publ_flag
Fe1 N1 2.151(2) . ?
Fe1 N11 2.1704(18) . ?
Fe1 N2 2.193(2) . ?
Fe1 N41 2.2007(18) . ?
Fe1 N31 2.201(2) . ?
Fe1 N21 2.216(2) . ?
N1 C1 1.173(3) . ?
C1 S1 1.643(2) . ?
N2 C2 1.165(3) . ?
C2 S2 1.646(3) . ?
N11 C15 1.355(3) . ?
N11 N12 1.383(3) . ?
N12 C13 1.361(3) . ?
N12 C16 1.466(2) . ?
C13 C14 1.382(3) . ?
C13 C18 1.496(3) . ?
C14 C15 1.402(3) . ?
C14 H14A 0.9500 . ?
C15 C17 1.496(3) . ?
C16 C26 1.520(3) . ?
C16 H16A 0.9900 . ?
C16 H16B 0.9900 . ?
C17 H17A 0.9800 . ?
C17 H17B 0.9800 . ?
C17 H17C 0.9800 . ?
C18 H18A 0.9800 . ?
C18 H18B 0.9800 . ?
C18 H18C 0.9800 . ?
N21 C26 1.350(3) . ?
N21 C22 1.362(3) . ?
C22 C23 1.399(3) . ?
C22 C46 1.491(3) . ?
C23 C24 1.380(4) . ?
C23 H23A 0.9500 . ?
C24 C25 1.397(3) . ?
C24 H24A 0.9500 . ?
C25 C26 1.397(3) . ?
C25 H25A 0.9500 . ?
N31 C35 1.357(3) . ?
N31 N32 1.368(3) . ?
N32 C33 1.358(3) . ?
N32 C36 1.471(3) . ?
C33 C34 1.387(4) . ?
C33 C38 1.501(3) . ?
C34 C35 1.406(3) . ?
C34 H34A 0.9500 . ?
C35 C37 1.497(3) . ?
C36 C42 1.516(3) . ?
C36 H36A 0.9900 . ?
C36 H36B 0.9900 . ?
C37 H37A 0.9800 . ?
C37 H37B 0.9800 . ?
C37 H37C 0.9800 . ?
C38 H38A 0.9800 . ?
C38 H38B 0.9800 . ?
C38 H38C 0.9800 . ?
N41 C46 1.353(3) . ?
N41 C42 1.354(3) . ?
C42 C43 1.392(3) . ?
C43 C44 1.397(4) . ?
C43 H43A 0.9500 . ?
C44 C45 1.388(4) . ?
C44 H44A 0.9500 . ?
C45 C46 1.408(3) . ?
C45 H45A 0.9500 . ?
C3 O3 1.49(2) . ?
C3 H3A 0.9800 . ?
C3 H3B 0.9800 . ?
C3 H3C 0.9800 . ?
O3 H3D 0.8400 . ?
